data_1576618
loop_
_publ_author_name
'Ma, Dandan'
'Bian, Hui'
'Pan, Fei'
'Zhou, Danhong'
'Chen, Zhi'
'Ge, Haoying'
'Guo, Yuanlang'
'Wu, Yingnan'
'He, Xin'
'Zhou, Panwang'
'Wang, Lei'
'Chen, Xiaoqiang'
'Peng, Xiaojun'

_publ_section_title
;
 Zero-trigger ultrafast charge-transfer J-aggregates <i>via</i>
 Se/&#x3c0;-directed assembly enable synchronous ROS/heat amplification
 for NIR-II photoimmunotherapy.
;
_journal_issue 16
_journal_name_full 'Chemical science'
_journal_page_first 8061
_journal_page_last 8075
_journal_paper_doi 10.1039/d5sc08871b
_journal_volume 17
_journal_year 2026
_chemical_formula_moiety 'C33 H30 N2 O4 Se, C H4 O'
_chemical_formula_sum 'C34 H34 N2 O5 Se'
_chemical_formula_weight 629.59
_chemical_name_systematic FUC-Se
_chemical_properties_physical Photo-sensitive
_space_group_crystal_system monoclinic
_space_group_IT_number 14
_space_group_name_Hall '-P 2ybc'
_space_group_name_H-M_alt 'P 1 21/c 1'
_atom_sites_solution_hydrogens geom
_atom_sites_solution_primary direct
_audit_creation_date 2024-01-05
_audit_creation_method
;
Olex2 1.5
(compiled 2023.08.24 svn.re1ec1418 for OlexSys, GUI svn.r6817)
;
_audit_update_record
;
2025-03-17 deposited with the CCDC.	2026-02-16 downloaded from the CCDC.
;
_cell_angle_alpha 90
_cell_angle_beta 106.375(6)
_cell_angle_gamma 90
_cell_formula_units_Z 12
_cell_length_a 15.100(2)
_cell_length_b 32.293(5)
_cell_length_c 22.835(3)
_cell_measurement_reflns_used 9320
_cell_measurement_temperature 100.00
_cell_measurement_theta_max 68.022
_cell_measurement_theta_min 2.44
_cell_volume 10683(3)
_computing_cell_refinement 'SAINT V8.40B (?, 2016)'
_computing_data_reduction 'SAINT V8.40B (?, 2016)'
_computing_molecular_graphics 'Olex2 1.5 (Dolomanov et al., 2009)'
_computing_publication_material 'Olex2 1.5 (Dolomanov et al., 2009)'
_computing_structure_refinement 'XL  (Sheldrick, 2008)'
_computing_structure_solution 'SHELXS  (Sheldrick, 2008)'
_diffrn_ambient_temperature 100.00
_diffrn_measured_fraction_theta_full 0.995
_diffrn_measured_fraction_theta_max 0.995
_diffrn_measurement_device_type 'Bruker APEX-II CCD'
_diffrn_measurement_method '\f and \w scans'
_diffrn_radiation_type CuK\a
_diffrn_radiation_wavelength 1.54178
_diffrn_reflns_av_R_equivalents 0.0956
_diffrn_reflns_av_unetI/netI 0.0568
_diffrn_reflns_Laue_measured_fraction_full 0.995
_diffrn_reflns_Laue_measured_fraction_max 0.995
_diffrn_reflns_limit_h_max 17
_diffrn_reflns_limit_h_min -17
_diffrn_reflns_limit_k_max 37
_diffrn_reflns_limit_k_min -37
_diffrn_reflns_limit_l_max 26
_diffrn_reflns_limit_l_min -26
_diffrn_reflns_number 162611
_diffrn_reflns_point_group_measured_fraction_full 0.995
_diffrn_reflns_point_group_measured_fraction_max 0.995
_diffrn_reflns_theta_full 65.083
_diffrn_reflns_theta_max 65.083
_diffrn_reflns_theta_min 2.437
_diffrn_source_current 1.2
_diffrn_source_power 0.06
_diffrn_source_voltage 50.0
_diffrn_standards_number 0
_exptl_absorpt_coefficient_mu 1.735
_exptl_absorpt_correction_T_max 0.7531
_exptl_absorpt_correction_T_min 0.5131
_exptl_absorpt_correction_type multi-scan
_exptl_absorpt_process_details
;
SADABS-2016/2 (Bruker,2016/2) was used for absorption correction.
wR2(int) was 0.1564 before and 0.1090 after correction.
The Ratio of minimum to maximum transmission is 0.6813.
The \l/2 correction factor is Not present.
;
_exptl_crystal_colour black
_exptl_crystal_colour_primary black
_exptl_crystal_density_diffrn 1.174
_exptl_crystal_description plate
_exptl_crystal_F_000 3912
_exptl_crystal_preparation Luminescent
_exptl_crystal_recrystallization_method 'Re-crystallisation from solvent: Ether and methanol'
_exptl_crystal_size_max 0.2
_exptl_crystal_size_mid 0.1
_exptl_crystal_size_min 0.03
_refine_diff_density_max 1.673
_refine_diff_density_min -1.376
_refine_diff_density_rms 0.218
_refine_ls_extinction_coef 0.0011(2)
_refine_ls_extinction_expression Fc^*^=kFc[1+0.001xFc^2^\l^3^/sin(2\q)]^-1/4^
_refine_ls_extinction_method 'SHELXL-2019/1 (Sheldrick 2019)'
_refine_ls_goodness_of_fit_ref 1.042
_refine_ls_hydrogen_treatment constr
_refine_ls_matrix_type full
_refine_ls_number_parameters 1154
_refine_ls_number_reflns 18104
_refine_ls_number_restraints 149
_refine_ls_restrained_S_all 1.052
_refine_ls_R_factor_all 0.1484
_refine_ls_R_factor_gt 0.1314
_refine_ls_shift/su_max 0.001
_refine_ls_shift/su_mean 0.000
_refine_ls_structure_factor_coef Fsqd
_refine_ls_weighting_details 'w=1/[\s^2^(Fo^2^)+(0.4200P)^2^] where P=(Fo^2^+2Fc^2^)/3'
_refine_ls_weighting_scheme calc
_refine_ls_wR_factor_gt 0.4375
_refine_ls_wR_factor_ref 0.4673
_reflns_Friedel_coverage 0.000
_reflns_number_gt 13123
_reflns_number_total 18104
_reflns_threshold_expression 'I > 2\s(I)'
_cod_data_source_file d5sc08871b4.cif
_cod_data_source_block cu_230220c_fuc_se_0m
_cod_depositor_comments 'Adding full bibliography for 1576618.cif.'
_cod_database_code 1576618
_shelx_shelxl_version_number 2019/1
_shelx_space_group_comment
;
The symmetry employed for this shelxl refinement is uniquely defined
by the following loop, which should always be used as a source of
symmetry information in preference to the above space-group names.
They are only intended as comments.
;
_shelx_estimated_absorpt_t_max 0.950
_shelx_estimated_absorpt_t_min 0.723
_olex2_refinement_description
;
1. Fixed Uiso
 At 1.2 times of:
  All C(H) groups, All C(H,H) groups
 At 1.5 times of:
  All C(H,H,H) groups, All O(H) groups
2. Restrained distances
 C34-C35
 1.5 with sigma of 0.002
 C34-O5
 1.24 with sigma of 0.02
 C34-O6
 1.24 with sigma of 0.02
 O13-C104
 1.43 with sigma of 0.02
3. Restrained planarity
 O5, O6, C34, C35
 with sigma of 0.1
4. Uiso/Uaniso restraints and constraints
O5 \\sim O6 \\sim C34 \\sim C35 \\sim C36 \\sim C37 \\sim C38 \\sim C39 \\sim
C40: within 2A with sigma of 0.005 and sigma for terminal atoms of 0.01 within
2A
C15 \\sim C16 \\sim C17 \\sim C18 \\sim C14 \\sim C19 \\sim C4 \\sim C5 \\sim
C6 \\sim O3: within 2A with sigma of 0.005 and sigma for terminal atoms of 0.01
within 2A
Uanis(C84) \\sim Ueq, Uanis(C22) \\sim Ueq, Uanis(C21) \\sim Ueq: with sigma of
0.005 and sigma for terminal atoms of 0.01
Uanis(C4) \\sim Ueq: with sigma of 0.005 and sigma for terminal atoms of 0.01
5.a Secondary CH2 refined with riding coordinates:
 C8(H8A,H8B), C9(H9A,H9B), C10(H10A,H10B), C51(H51A,H51B), C52(H52A,H52B),
 C53(H53A,H53B), C79(H79A,H79B), C80(H80A,H80B), C81(H81A,H81B)
5.b Aromatic/amide H refined with riding coordinates:
 C11(H11), C12(H12), C16(H16), C18(H18), C19(H19), C20(H20), C21(H21),
 C22(H22), C23(H23), C27(H27), C28(H28), C30(H30), C36(H36), C37(H37), C38(H38),
  C39(H39), C44(H44), C46(H46), C47(H47), C54(H54), C55(H55), C58(H58),
 C59(H59), C61(H61), C70(H70), C71(H71), C72(H72), C73(H73), C82(H82), C83(H83),
  C86(H86), C87(H87), C89(H89), C93(H93), C94(H94), C96(H96)
5.c Idealised Me refined as rotating group:
 C24(H24A,H24B,H24C), C31(H31A,H31B,H31C), C32(H32A,H32B,H32C), C33(H33A,H33B,
 H33C), C64(H64A,H64B,H64C), C65(H65A,H65B,H65C), C66(H66A,H66B,H66C), C67(H67A,
 H67B,H67C), C97(H97A,H97B,H97C), C98(H98A,H98B,H98C), C99(H99A,H99B,H99C),
 C100(H10C,H10D,H10E), C02T(H02A,H02B,H02C), C104(H10F,H10G,H10H), C03E(H03A,
 H03B,H03C)
5.d Idealised tetrahedral OH refined as rotating group:
 O12(H12A), O13(H13), O15(H15)
;
_smtbx_masks_void_probe_radius 1.2
_smtbx_masks_void_truncation_radius 1.2
_olex2_submission_special_instructions 'No special instructions were received'

loop_
_space_group_symop_operation_xyz
'x, y, z'
'-x, y+1/2, -z+1/2'
'-x, -y, -z'
'x, -y-1/2, z-1/2'

loop_
_atom_site_label
_atom_site_type_symbol
_atom_site_fract_x
_atom_site_fract_y
_atom_site_fract_z
_atom_site_U_iso_or_equiv
_atom_site_adp_type
_atom_site_occupancy
_atom_site_site_symmetry_order
_atom_site_calc_flag
_atom_site_refinement_flags_posn
_atom_site_refinement_flags_adp
_atom_site_refinement_flags_occupancy
_atom_site_disorder_assembly
_atom_site_disorder_group
Se1 Se 0.34005(6) 0.70461(3) 0.17782(4) 0.0731(4) Uani 1 1 d . . . . .
O1 O 0.7429(8) 0.6282(4) 0.5449(5) 0.138(4) Uani 1 1 d . . . . .
O2 O 0.7524(5) 0.6937(4) 0.5714(4) 0.115(3) Uani 1 1 d . . . . .
O3 O 0.6296(4) 0.7120(2) 0.3346(3) 0.0819(14) Uani 1 1 d . U . . .
O4 O -0.0022(4) 0.6379(2) 0.0005(3) 0.0800(17) Uani 1 1 d . . . . .
N1 N 0.2966(4) 0.6243(2) 0.1547(3) 0.0689(17) Uani 1 1 d . . . . .
N2 N 0.6843(6) 0.8564(4) 0.3492(4) 0.098(3) Uani 1 1 d . . . . .
C1 C 0.7775(9) 0.6619(5) 0.5509(4) 0.094(3) Uani 1 1 d . . . . .
C2 C 0.8687(6) 0.6668(4) 0.5322(4) 0.090(3) Uani 1 1 d . . . . .
C3 C 0.8722(6) 0.6835(4) 0.4757(4) 0.086(3) Uani 1 1 d . . . . .
C4 C 0.7867(7) 0.6930(4) 0.4286(4) 0.0827(17) Uani 1 1 d . U . . .
C5 C 0.7321(6) 0.6615(4) 0.3943(4) 0.0799(17) Uani 1 1 d . U . . .
C6 C 0.6515(6) 0.6718(4) 0.3482(4) 0.0790(17) Uani 1 1 d . U . . .
C7 C 0.5888(6) 0.6427(4) 0.3125(4) 0.082(3) Uani 1 1 d . . . . .
C8 C 0.6105(6) 0.5974(4) 0.3280(4) 0.089(3) Uani 1 1 d . . . . .
H8A H 0.551363 0.582482 0.322440 0.107 Uiso 1 1 calc R U . . .
H8B H 0.640263 0.585882 0.298101 0.107 Uiso 1 1 calc R U . . .
C9 C 0.6704(8) 0.5882(5) 0.3901(6) 0.117(4) Uani 1 1 d . . . . .
H9A H 0.689732 0.558808 0.392681 0.140 Uiso 1 1 calc R U . . .
H9B H 0.635923 0.593012 0.420479 0.140 Uiso 1 1 calc R U . . .
C10 C 0.7562(7) 0.6164(4) 0.4042(5) 0.098(3) Uani 1 1 d . . . . .
H10A H 0.792756 0.612188 0.447126 0.117 Uiso 1 1 calc R U . . .
H10B H 0.795198 0.608313 0.377755 0.117 Uiso 1 1 calc R U . . .
C11 C 0.5123(5) 0.6564(4) 0.2687(4) 0.081(3) Uani 1 1 d . . . . .
H11 H 0.504735 0.685519 0.263827 0.097 Uiso 1 1 calc R U . . .
C12 C 0.4435(6) 0.6312(4) 0.2299(4) 0.078(2) Uani 1 1 d . . . . .
H12 H 0.451068 0.602014 0.232377 0.093 Uiso 1 1 calc R U . . .
C13 C 0.3658(6) 0.6473(3) 0.1888(4) 0.075(2) Uani 1 1 d . . . . .
C14 C 0.7647(6) 0.7342(4) 0.4120(4) 0.0806(15) Uani 1 1 d . U . . .
C15 C 0.6844(6) 0.7436(4) 0.3611(4) 0.0809(16) Uani 1 1 d . U . . .
C16 C 0.6603(7) 0.7828(4) 0.3424(4) 0.0846(18) Uani 1 1 d . U . . .
H16 H 0.607925 0.787044 0.308294 0.101 Uiso 1 1 calc R U . . .
C17 C 0.7094(7) 0.8171(4) 0.3713(4) 0.0873(18) Uani 1 1 d . U . . .
C18 C 0.7890(7) 0.8088(4) 0.4202(4) 0.0878(18) Uani 1 1 d . U . . .
H18 H 0.826081 0.831163 0.440424 0.105 Uiso 1 1 calc R U . . .
C19 C 0.8133(7) 0.7690(4) 0.4385(4) 0.0846(18) Uani 1 1 d . U . . .
H19 H 0.867060 0.765063 0.471695 0.102 Uiso 1 1 calc R U . . .
C20 C 0.9587(6) 0.6913(4) 0.4690(5) 0.096(3) Uani 1 1 d . . . . .
H20 H 0.961555 0.702832 0.431287 0.115 Uiso 1 1 calc R U . . .
C21 C 1.0389(8) 0.6840(4) 0.5110(6) 0.095(3) Uani 1 1 d . U . . .
H21 H 1.096109 0.690613 0.503670 0.114 Uiso 1 1 calc R U . . .
C22 C 1.0355(8) 0.6658(4) 0.5679(6) 0.098(3) Uani 1 1 d . U . . .
H22 H 1.090923 0.659293 0.598484 0.117 Uiso 1 1 calc R U . . .
C23 C 0.9522(7) 0.6579(4) 0.5774(5) 0.099(3) Uani 1 1 d . . . . .
H23 H 0.949919 0.646125 0.615154 0.119 Uiso 1 1 calc R U . . .
C24 C 0.3042(6) 0.5796(3) 0.1550(4) 0.082(3) Uani 1 1 d . . . . .
H24A H 0.350428 0.571369 0.134604 0.123 Uiso 1 1 calc R U . . .
H24B H 0.244293 0.567555 0.133481 0.123 Uiso 1 1 calc R U . . .
H24C H 0.322883 0.569638 0.197292 0.123 Uiso 1 1 calc R U . . .
C25 C 0.2214(5) 0.6465(3) 0.1158(4) 0.070(2) Uani 1 1 d . . . . .
C26 C 0.2301(5) 0.6892(3) 0.1206(4) 0.071(2) Uani 1 1 d . . . . .
C27 C 0.1610(6) 0.7154(3) 0.0836(4) 0.078(2) Uani 1 1 d . . . . .
H27 H 0.165654 0.744679 0.086075 0.093 Uiso 1 1 calc R U . . .
C28 C 0.0865(6) 0.6958(4) 0.0437(4) 0.076(2) Uani 1 1 d . . . . .
H28 H 0.039244 0.712097 0.017544 0.091 Uiso 1 1 calc R U . . .
C29 C 0.0789(6) 0.6531(3) 0.0409(3) 0.073(2) Uani 1 1 d . . . . .
C30 C 0.1444(6) 0.6272(3) 0.0745(4) 0.077(2) Uani 1 1 d . . . . .
H30 H 0.138941 0.597957 0.070750 0.093 Uiso 1 1 calc R U . . .
C31 C -0.0141(6) 0.5943(4) -0.0035(4) 0.086(3) Uani 1 1 d . . . . .
H31A H -0.075650 0.587862 -0.030290 0.129 Uiso 1 1 calc R U . . .
H31B H -0.007951 0.583017 0.037282 0.129 Uiso 1 1 calc R U . . .
H31C H 0.032878 0.582051 -0.020210 0.129 Uiso 1 1 calc R U . . .
C32 C 0.6095(11) 0.8634(5) 0.2969(7) 0.130(5) Uani 1 1 d . . . . .
H32A H 0.623314 0.851231 0.261169 0.195 Uiso 1 1 calc R U . . .
H32B H 0.599727 0.893296 0.290663 0.195 Uiso 1 1 calc R U . . .
H32C H 0.553676 0.850649 0.302582 0.195 Uiso 1 1 calc R U . . .
C33 C 0.7437(10) 0.8909(4) 0.3776(6) 0.112(4) Uani 1 1 d . . . . .
H33A H 0.748132 0.891935 0.421247 0.168 Uiso 1 1 calc R U . . .
H33B H 0.717293 0.916955 0.358256 0.168 Uiso 1 1 calc R U . . .
H33C H 0.805348 0.887078 0.372360 0.168 Uiso 1 1 calc R U . . .
Se2 Se 0.35831(5) 0.75697(3) 0.33893(4) 0.0658(4) Uani 1 1 d . . . . .
O5 O 0.1083(12) 0.5102(5) 0.1066(7) 0.190(4) Uani 1 1 d D U . . .
O6 O 0.2401(10) 0.4874(4) 0.1733(7) 0.177(4) Uani 1 1 d D U . . .
O7 O 0.1870(4) 0.6353(2) 0.2603(3) 0.0785(16) Uani 1 1 d . . . . .
O18 O 0.6385(4) 0.8690(2) 0.5017(3) 0.0800(17) Uani 1 1 d . . . . .
N3 N 0.5035(4) 0.7371(3) 0.4334(3) 0.0669(18) Uani 1 1 d . . . . .
N4 N -0.0881(5) 0.6893(3) 0.1235(4) 0.079(2) Uani 1 1 d . . . . .
C34 C 0.1572(11) 0.4952(5) 0.1520(7) 0.148(3) Uani 1 1 d D U . . .
C35 C 0.0931(10) 0.4831(4) 0.1888(7) 0.121(2) Uani 1 1 d D U . . .
C36 C 0.0470(10) 0.4443(4) 0.1852(7) 0.114(2) Uani 1 1 d . U . . .
H36 H 0.044108 0.426811 0.151288 0.137 Uiso 1 1 calc R U . . .
C37 C 0.0064(10) 0.4310(4) 0.2288(6) 0.112(2) Uani 1 1 d . U . . .
H37 H -0.022866 0.404729 0.225804 0.135 Uiso 1 1 calc R U . . .
C38 C 0.0099(10) 0.4567(4) 0.2757(7) 0.115(2) Uani 1 1 d . U . . .
H38 H -0.013330 0.447066 0.307847 0.138 Uiso 1 1 calc R U . . .
C39 C 0.0452(10) 0.4959(4) 0.2796(7) 0.113(2) Uani 1 1 d . U . . .
H39 H 0.038732 0.513769 0.311190 0.136 Uiso 1 1 calc R U . . .
C40 C 0.0892(9) 0.5100(4) 0.2393(6) 0.109(2) Uani 1 1 d . U . . .
C41 C 0.1240(7) 0.5543(3) 0.2448(5) 0.086(3) Uani 1 1 d . . . . .
C42 C 0.0707(8) 0.5858(4) 0.2094(5) 0.092(3) Uani 1 1 d . . . . .
C43 C 0.1008(6) 0.6271(3) 0.2200(4) 0.074(2) Uani 1 1 d . . . . .
C44 C 0.0517(6) 0.6609(3) 0.1943(4) 0.071(2) Uani 1 1 d . . . . .
H44 H 0.075546 0.687883 0.205487 0.085 Uiso 1 1 calc R U . . .
C45 C -0.0368(6) 0.6556(3) 0.1501(4) 0.076(2) Uani 1 1 d . . . . .
C46 C -0.0661(6) 0.6140(4) 0.1402(5) 0.088(3) Uani 1 1 d . . . . .
H46 H -0.125862 0.609097 0.113356 0.106 Uiso 1 1 calc R U . . .
C47 C -0.0174(7) 0.5817(4) 0.1652(5) 0.085(3) Uani 1 1 d . . . . .
H47 H -0.041207 0.554791 0.153541 0.102 Uiso 1 1 calc R U . . .
C48 C 0.2071(7) 0.5623(3) 0.2868(5) 0.087(3) Uani 1 1 d . . . . .
C49 C 0.2387(6) 0.6047(3) 0.2956(5) 0.079(2) Uani 1 1 d . . . . .
C50 C 0.3180(6) 0.6168(3) 0.3364(4) 0.076(2) Uani 1 1 d . . . . .
C51 C 0.3810(6) 0.5841(3) 0.3740(4) 0.082(2) Uani 1 1 d . . . . .
H51A H 0.445944 0.591974 0.378298 0.098 Uiso 1 1 calc R U . . .
H51B H 0.372341 0.583454 0.415340 0.098 Uiso 1 1 calc R U . . .
C52 C 0.3643(7) 0.5417(4) 0.3469(6) 0.100(3) Uani 1 1 d . . . . .
H52A H 0.398547 0.521251 0.377177 0.121 Uiso 1 1 calc R U . . .
H52B H 0.388553 0.540260 0.310899 0.121 Uiso 1 1 calc R U . . .
C53 C 0.2635(7) 0.5305(4) 0.3278(6) 0.102(3) Uani 1 1 d . . . . .
H53A H 0.255419 0.503459 0.306385 0.123 Uiso 1 1 calc R U . . .
H53B H 0.241605 0.527507 0.364504 0.123 Uiso 1 1 calc R U . . .
C54 C 0.3440(6) 0.6586(3) 0.3452(4) 0.068(2) Uani 1 1 d . . . . .
H54 H 0.303818 0.677789 0.319183 0.081 Uiso 1 1 calc R U . . .
C55 C 0.4188(6) 0.6751(3) 0.3858(4) 0.074(2) Uani 1 1 d . . . . .
H55 H 0.462383 0.657265 0.412056 0.089 Uiso 1 1 calc R U . . .
C56 C 0.4337(5) 0.7183(3) 0.3900(4) 0.073(2) Uani 1 1 d . . . . .
C57 C 0.4364(5) 0.7973(3) 0.3860(4) 0.069(2) Uani 1 1 d . . . . .
C58 C 0.4343(6) 0.8405(3) 0.3784(4) 0.068(2) Uani 1 1 d . . . . .
H58 H 0.387111 0.852815 0.346644 0.082 Uiso 1 1 calc R U . . .
C59 C 0.5014(6) 0.8654(3) 0.4174(5) 0.080(2) Uani 1 1 d . . . . .
H59 H 0.500725 0.894613 0.412861 0.096 Uiso 1 1 calc R U . . .
C60 C 0.5682(6) 0.8459(3) 0.4624(4) 0.075(2) Uani 1 1 d . . . . .
C61 C 0.5754(6) 0.8038(3) 0.4707(4) 0.073(2) Uani 1 1 d . . . . .
H61 H 0.624684 0.791681 0.501350 0.087 Uiso 1 1 calc R U . . .
C62 C 0.5065(5) 0.7795(3) 0.4317(4) 0.065(2) Uani 1 1 d . . . . .
C64 C 0.6340(7) 0.9130(4) 0.5002(5) 0.092(3) Uani 1 1 d . . . . .
H64A H 0.643226 0.922965 0.461772 0.139 Uiso 1 1 calc R U . . .
H64B H 0.682333 0.924283 0.534578 0.139 Uiso 1 1 calc R U . . .
H64C H 0.573418 0.921953 0.503052 0.139 Uiso 1 1 calc R U . . .
C65 C 0.5679(8) 0.7126(4) 0.4788(5) 0.095(3) Uani 1 1 d . . . . .
H65A H 0.630070 0.715828 0.474048 0.143 Uiso 1 1 calc R U . . .
H65B H 0.549851 0.683341 0.473603 0.143 Uiso 1 1 calc R U . . .
H65C H 0.567676 0.721816 0.519624 0.143 Uiso 1 1 calc R U . . .
C66 C -0.0574(7) 0.7313(3) 0.1438(5) 0.080(2) Uani 1 1 d . . . . .
H66A H -0.059112 0.735074 0.186062 0.120 Uiso 1 1 calc R U . . .
H66B H -0.098414 0.751532 0.117515 0.120 Uiso 1 1 calc R U . . .
H66C H 0.005787 0.735394 0.141452 0.120 Uiso 1 1 calc R U . . .
C67 C -0.1807(6) 0.6829(4) 0.0836(4) 0.092(3) Uani 1 1 d . . . . .
H67A H -0.211089 0.709730 0.072502 0.138 Uiso 1 1 calc R U . . .
H67B H -0.216215 0.666204 0.104892 0.138 Uiso 1 1 calc R U . . .
H67C H -0.177294 0.668396 0.046634 0.138 Uiso 1 1 calc R U . . .
Se3 Se 0.58588(6) 0.78941(3) 0.64272(4) 0.0675(4) Uani 1 1 d . . . . .
O8 O 0.1603(5) 0.7785(3) 0.2200(3) 0.093(2) Uani 1 1 d . . . . .
O9 O 0.2318(4) 0.8228(2) 0.2921(3) 0.0765(16) Uani 1 1 d . . . . .
O10 O 0.3041(4) 0.78617(18) 0.4924(2) 0.0622(13) Uani 1 1 d . . . . .
O11 O 0.9377(4) 0.8441(3) 0.8198(3) 0.0856(19) Uani 1 1 d . . . . .
N5 N 0.6420(5) 0.8678(2) 0.6690(3) 0.0704(17) Uani 1 1 d . . . . .
N6 N 0.2556(5) 0.6411(3) 0.4727(3) 0.0769(19) Uani 1 1 d . . . . .
C68 C 0.1639(6) 0.8038(4) 0.2643(4) 0.079(2) Uani 1 1 d . . . . .
C69 C 0.0740(6) 0.8099(3) 0.2805(3) 0.069(2) Uani 1 1 d . . . . .
C70 C -0.0076(5) 0.8138(3) 0.2331(3) 0.0648(19) Uani 1 1 d . . . . .
H70 H -0.005936 0.811156 0.191966 0.078 Uiso 1 1 calc R U . . .
C71 C -0.0919(5) 0.8216(3) 0.2454(4) 0.072(2) Uani 1 1 d . . . . .
H71 H -0.146799 0.825115 0.212974 0.087 Uiso 1 1 calc R U . . .
C72 C -0.0938(6) 0.8239(3) 0.3042(4) 0.073(2) Uani 1 1 d . . . . .
H72 H -0.150997 0.828769 0.312713 0.087 Uiso 1 1 calc R U . . .
C73 C -0.0139(5) 0.8195(3) 0.3527(4) 0.068(2) Uani 1 1 d . . . . .
H73 H -0.016733 0.820997 0.393674 0.081 Uiso 1 1 calc R U . . .
C74 C 0.0697(5) 0.8127(3) 0.3403(4) 0.0661(19) Uani 1 1 d . . . . .
C75 C 0.1539(4) 0.8040(3) 0.3947(3) 0.0593(18) Uani 1 1 d . . . . .
C76 C 0.2062(5) 0.8363(3) 0.4258(3) 0.0647(19) Uani 1 1 d . . . . .
C77 C 0.2833(6) 0.8262(3) 0.4759(4) 0.068(2) Uani 1 1 d . . . . .
C78 C 0.3443(5) 0.8549(3) 0.5088(4) 0.0663(19) Uani 1 1 d . . . . .
C79 C 0.3293(6) 0.9007(3) 0.4958(3) 0.072(2) Uani 1 1 d . . . . .
H79A H 0.389566 0.914783 0.502471 0.087 Uiso 1 1 calc R U . . .
H79B H 0.297115 0.912991 0.523830 0.087 Uiso 1 1 calc R U . . .
C80 C 0.2718(6) 0.9067(3) 0.4302(4) 0.077(2) Uani 1 1 d . . . . .
H80A H 0.310280 0.899849 0.402863 0.093 Uiso 1 1 calc R U . . .
H80B H 0.254762 0.936344 0.423958 0.093 Uiso 1 1 calc R U . . .
C81 C 0.1830(6) 0.8806(3) 0.4112(4) 0.076(2) Uani 1 1 d . . . . .
H81A H 0.139055 0.890301 0.433204 0.091 Uiso 1 1 calc R U . . .
H81B H 0.153371 0.883745 0.366827 0.091 Uiso 1 1 calc R U . . .
C82 C 0.4232(6) 0.8409(3) 0.5550(4) 0.070(2) Uani 1 1 d . . . . .
H82 H 0.428252 0.811921 0.562235 0.085 Uiso 1 1 calc R U . . .
C83 C 0.4946(6) 0.8659(3) 0.5913(4) 0.071(2) Uani 1 1 d . . . . .
H83 H 0.491572 0.895204 0.587055 0.085 Uiso 1 1 calc R U . . .
C84 C 0.5695(6) 0.8475(3) 0.6332(4) 0.069(2) Uani 1 1 d . U . . .
C85 C 0.1754(5) 0.7624(3) 0.4084(3) 0.0648(19) Uani 1 1 d . . . . .
C86 C 0.1332(5) 0.7271(3) 0.3798(4) 0.068(2) Uani 1 1 d . . . . .
H86 H 0.082927 0.730560 0.344165 0.082 Uiso 1 1 calc R U . . .
C87 C 0.1575(5) 0.6881(3) 0.3984(4) 0.0651(19) Uani 1 1 d . . . . .
H87 H 0.125249 0.665457 0.375509 0.078 Uiso 1 1 calc R U . . .
C88 C 0.2312(6) 0.6805(3) 0.4523(4) 0.069(2) Uani 1 1 d . . . . .
C89 C 0.2793(5) 0.7145(3) 0.4826(4) 0.069(2) Uani 1 1 d . . . . .
H89 H 0.329769 0.710940 0.518043 0.083 Uiso 1 1 calc R U . . .
C90 C 0.2516(5) 0.7542(3) 0.4596(4) 0.065(2) Uani 1 1 d . . . . .
C91 C 0.7114(5) 0.8440(3) 0.7059(3) 0.068(2) Uani 1 1 d . . . . .
C92 C 0.6986(6) 0.8019(3) 0.7015(3) 0.067(2) Uani 1 1 d . . . . .
C93 C 0.7630(6) 0.7743(3) 0.7355(4) 0.071(2) Uani 1 1 d . . . . .
H93 H 0.752105 0.745323 0.731694 0.085 Uiso 1 1 calc R U . . .
C94 C 0.8428(6) 0.7893(3) 0.7749(4) 0.073(2) Uani 1 1 d . . . . .
H94 H 0.887897 0.771047 0.798856 0.088 Uiso 1 1 calc R U . . .
C95 C 0.8561(5) 0.8319(4) 0.7788(4) 0.081(3) Uani 1 1 d . . . . .
C96 C 0.7928(5) 0.8602(3) 0.7455(4) 0.069(2) Uani 1 1 d . . . . .
H96 H 0.803907 0.889159 0.749306 0.083 Uiso 1 1 calc R U . . .
C97 C 0.6492(7) 0.9126(4) 0.6694(5) 0.089(3) Uani 1 1 d . . . . .
H97A H 0.663777 0.921868 0.632370 0.134 Uiso 1 1 calc R U . . .
H97B H 0.698201 0.921400 0.705375 0.134 Uiso 1 1 calc R U . . .
H97C H 0.590349 0.924748 0.670879 0.134 Uiso 1 1 calc R U . . .
C98 C 0.9592(7) 0.8881(4) 0.8217(5) 0.097(3) Uani 1 1 d . . . . .
H98A H 0.969836 0.896430 0.783033 0.146 Uiso 1 1 calc R U . . .
H98B H 1.014802 0.893500 0.855294 0.146 Uiso 1 1 calc R U . . .
H98C H 0.907365 0.903886 0.828214 0.146 Uiso 1 1 calc R U . . .
C99 C 0.3259(7) 0.6351(3) 0.5306(5) 0.088(3) Uani 1 1 d . . . . .
H99A H 0.381208 0.651012 0.530505 0.133 Uiso 1 1 calc R U . . .
H99B H 0.341574 0.605687 0.536175 0.133 Uiso 1 1 calc R U . . .
H99C H 0.302272 0.644760 0.564010 0.133 Uiso 1 1 calc R U . . .
C100 C 0.1950(8) 0.6069(3) 0.4471(5) 0.088(3) Uani 1 1 d . . . . .
H10C H 0.146751 0.604588 0.468051 0.132 Uiso 1 1 calc R U . . .
H10D H 0.230772 0.581117 0.452599 0.132 Uiso 1 1 calc R U . . .
H10E H 0.166510 0.611722 0.403526 0.132 Uiso 1 1 calc R U . . .
O12 O 0.2842(5) 0.7903(3) 0.1591(3) 0.090(2) Uani 1 1 d . . . . .
H12A H 0.268394 0.772179 0.180517 0.136 Uiso 1 1 calc R U . . .
C02T C 0.3648(7) 0.8105(4) 0.1941(5) 0.088(3) Uani 1 1 d . . . . .
H02A H 0.377291 0.834654 0.171719 0.132 Uiso 1 1 calc R U . . .
H02B H 0.417137 0.791306 0.201831 0.132 Uiso 1 1 calc R U . . .
H02C H 0.355951 0.819471 0.233063 0.132 Uiso 1 1 calc R U . . .
O13 O 0.2342(9) 0.9019(3) 0.2602(5) 0.151(4) Uani 1 1 d D . . . .
H13 H 0.235180 0.878820 0.277263 0.226 Uiso 1 1 calc R U . . .
C104 C 0.190(2) 0.8977(8) 0.1947(7) 0.221(13) Uani 1 1 d D . . . .
H10F H 0.236890 0.894898 0.173051 0.332 Uiso 1 1 calc R U . . .
H10G H 0.151991 0.922301 0.179772 0.332 Uiso 1 1 calc R U . . .
H10H H 0.150095 0.873067 0.187303 0.332 Uiso 1 1 calc R U . . .
O15 O 0.6501(5) 0.7010(3) 0.6510(3) 0.092(2) Uani 1 1 d . . . . .
H15 H 0.682272 0.697386 0.626785 0.139 Uiso 1 1 calc R U . . .
C03E C 0.5651(8) 0.6797(4) 0.6291(6) 0.101(3) Uani 1 1 d . . . . .
H03A H 0.514788 0.699725 0.615455 0.151 Uiso 1 1 calc R U . . .
H03B H 0.554278 0.662573 0.661847 0.151 Uiso 1 1 calc R U . . .
H03C H 0.567446 0.661892 0.594727 0.151 Uiso 1 1 calc R U . . .

loop_
_atom_site_aniso_label
_atom_site_aniso_U_11
_atom_site_aniso_U_22
_atom_site_aniso_U_33
_atom_site_aniso_U_23
_atom_site_aniso_U_13
_atom_site_aniso_U_12
Se1 0.0517(5) 0.1178(8) 0.0510(6) -0.0117(4) 0.0162(4) -0.0021(4)
O1 0.134(8) 0.195(10) 0.107(7) -0.027(7) 0.070(7) -0.029(7)
O2 0.055(4) 0.195(8) 0.102(6) -0.017(6) 0.034(4) 0.011(4)
O3 0.060(3) 0.149(4) 0.039(2) -0.006(2) 0.019(2) -0.009(3)
O4 0.053(3) 0.130(5) 0.051(3) 0.001(3) 0.004(2) -0.009(3)
N1 0.045(3) 0.112(5) 0.049(4) 0.000(3) 0.013(3) 0.001(3)
N2 0.058(4) 0.179(9) 0.065(5) -0.005(5) 0.031(4) -0.010(5)
C1 0.097(7) 0.148(10) 0.037(5) -0.005(5) 0.019(5) -0.009(7)
C2 0.062(5) 0.161(9) 0.044(5) -0.014(5) 0.011(4) 0.009(5)
C3 0.065(5) 0.145(9) 0.052(5) -0.019(5) 0.022(4) 0.000(5)
C4 0.067(3) 0.127(3) 0.059(3) -0.005(3) 0.025(2) -0.004(3)
C5 0.061(3) 0.136(4) 0.048(3) -0.006(3) 0.023(3) -0.003(3)
C6 0.056(3) 0.142(4) 0.043(3) -0.005(3) 0.020(3) -0.005(3)
C7 0.064(5) 0.155(9) 0.037(4) -0.014(5) 0.030(4) -0.003(5)
C8 0.051(4) 0.166(10) 0.055(5) -0.012(5) 0.022(4) -0.009(5)
C9 0.073(6) 0.154(11) 0.104(9) 0.010(8) -0.007(6) -0.003(6)
C10 0.065(5) 0.170(11) 0.055(5) -0.013(6) 0.012(4) 0.002(6)
C11 0.045(4) 0.158(9) 0.041(4) -0.006(4) 0.014(3) -0.005(4)
C12 0.058(5) 0.130(7) 0.049(5) 0.003(4) 0.020(4) 0.002(4)
C13 0.053(4) 0.110(7) 0.061(5) -0.016(4) 0.014(4) -0.004(4)
C14 0.060(3) 0.145(4) 0.046(3) -0.009(3) 0.030(2) -0.008(3)
C15 0.061(3) 0.149(4) 0.041(3) -0.005(3) 0.029(2) -0.013(3)
C16 0.062(3) 0.156(5) 0.045(3) -0.006(3) 0.030(3) -0.015(3)
C17 0.068(3) 0.158(5) 0.046(3) -0.005(3) 0.034(3) -0.019(3)
C18 0.068(3) 0.158(5) 0.047(3) -0.009(3) 0.030(3) -0.017(4)
C19 0.063(3) 0.154(5) 0.045(3) -0.009(3) 0.029(3) -0.012(3)
C20 0.046(4) 0.185(11) 0.055(5) -0.024(6) 0.012(4) -0.007(5)
C21 0.087(4) 0.114(5) 0.088(5) -0.011(4) 0.031(4) 0.001(4)
C22 0.092(5) 0.112(5) 0.089(5) -0.013(4) 0.027(4) 0.007(4)
C23 0.060(5) 0.175(11) 0.056(5) -0.018(6) 0.005(4) 0.003(5)
C24 0.062(5) 0.125(8) 0.055(5) 0.010(5) 0.011(4) 0.001(5)
C25 0.044(4) 0.119(7) 0.042(4) 0.005(4) 0.001(3) 0.001(4)
C26 0.039(4) 0.124(7) 0.045(4) 0.001(4) 0.006(3) 0.003(4)
C27 0.055(5) 0.128(8) 0.053(5) 0.006(4) 0.020(4) 0.004(4)
C28 0.049(4) 0.138(8) 0.041(4) 0.001(4) 0.014(3) -0.002(4)
C29 0.067(5) 0.121(7) 0.031(4) -0.004(4) 0.014(3) -0.001(4)
C30 0.065(5) 0.123(7) 0.048(5) -0.010(4) 0.023(4) -0.002(4)
C31 0.054(4) 0.150(9) 0.040(4) -0.010(5) -0.008(3) -0.012(5)
C32 0.122(11) 0.163(13) 0.093(9) 0.026(8) 0.010(8) -0.023(9)
C33 0.122(10) 0.137(10) 0.086(8) -0.006(7) 0.044(7) -0.011(8)
Se2 0.0464(5) 0.1102(7) 0.0406(5) -0.0028(4) 0.0118(3) 0.0008(3)
O5 0.198(9) 0.206(9) 0.167(9) -0.023(8) 0.056(8) 0.003(8)
O6 0.165(8) 0.186(8) 0.193(9) -0.027(7) 0.070(7) -0.011(7)
O7 0.075(4) 0.096(4) 0.060(4) -0.005(3) 0.013(3) -0.006(3)
O18 0.055(3) 0.121(5) 0.059(4) -0.010(3) 0.008(3) -0.007(3)
N3 0.052(3) 0.121(6) 0.035(3) -0.003(3) 0.024(3) 0.007(3)
N4 0.047(4) 0.127(6) 0.059(4) -0.005(4) 0.007(3) -0.012(4)
C34 0.149(6) 0.149(5) 0.149(6) -0.027(5) 0.048(5) -0.014(5)
C35 0.126(5) 0.123(4) 0.124(5) -0.023(4) 0.050(4) -0.021(4)
C36 0.118(5) 0.114(5) 0.118(5) -0.020(4) 0.044(4) -0.023(4)
C37 0.113(5) 0.114(5) 0.113(5) -0.017(4) 0.038(4) -0.025(4)
C38 0.119(5) 0.117(5) 0.113(5) -0.015(4) 0.038(4) -0.027(4)
C39 0.119(5) 0.115(5) 0.112(5) -0.020(4) 0.043(4) -0.025(4)
C40 0.113(5) 0.112(5) 0.113(5) -0.022(4) 0.048(4) -0.024(4)
C41 0.086(6) 0.101(7) 0.074(6) -0.003(5) 0.024(5) -0.010(5)
C42 0.089(7) 0.124(8) 0.072(6) -0.011(6) 0.039(5) -0.019(6)
C43 0.058(4) 0.110(7) 0.058(5) -0.011(4) 0.024(4) -0.018(4)
C44 0.060(4) 0.105(6) 0.047(4) -0.007(4) 0.013(3) -0.004(4)
C45 0.059(5) 0.127(8) 0.046(4) -0.011(4) 0.019(4) -0.009(5)
C46 0.054(5) 0.143(9) 0.070(6) -0.034(6) 0.021(4) -0.028(5)
C47 0.078(6) 0.098(7) 0.076(6) -0.008(5) 0.015(5) -0.014(5)
C48 0.076(6) 0.096(7) 0.095(7) -0.011(5) 0.032(5) -0.011(5)
C49 0.066(5) 0.104(7) 0.071(6) -0.011(5) 0.024(4) 0.007(4)
C50 0.062(5) 0.116(7) 0.055(5) -0.010(4) 0.022(4) 0.006(4)
C51 0.061(5) 0.113(7) 0.065(5) -0.011(5) 0.006(4) 0.005(4)
C52 0.071(6) 0.119(8) 0.112(9) 0.000(6) 0.028(6) -0.003(5)
C53 0.066(6) 0.110(8) 0.129(10) -0.002(7) 0.024(6) -0.004(5)
C54 0.060(4) 0.091(6) 0.051(4) 0.003(4) 0.015(3) 0.005(4)
C55 0.053(4) 0.104(7) 0.064(5) 0.003(4) 0.017(4) 0.014(4)
C56 0.035(4) 0.137(8) 0.050(5) -0.022(4) 0.015(3) -0.009(4)
C57 0.032(3) 0.124(7) 0.051(5) 0.006(4) 0.012(3) 0.006(3)
C58 0.056(4) 0.099(6) 0.051(4) 0.001(4) 0.016(3) 0.008(4)
C59 0.060(5) 0.107(7) 0.072(6) -0.007(5) 0.016(4) 0.001(4)
C60 0.065(5) 0.109(7) 0.057(5) -0.012(4) 0.029(4) -0.004(4)
C61 0.047(4) 0.131(8) 0.043(4) -0.011(4) 0.021(3) -0.004(4)
C62 0.054(4) 0.105(6) 0.045(4) -0.006(4) 0.029(3) -0.001(4)
C64 0.070(6) 0.137(10) 0.068(6) -0.015(6) 0.016(4) -0.007(5)
C65 0.072(6) 0.149(10) 0.064(6) 0.034(6) 0.016(5) 0.036(6)
C66 0.066(5) 0.108(7) 0.062(5) -0.012(5) 0.012(4) -0.002(4)
C67 0.057(5) 0.160(10) 0.054(5) -0.007(5) 0.009(4) -0.027(5)
Se3 0.0500(5) 0.1098(8) 0.0424(5) 0.0006(4) 0.0125(4) 0.0034(4)
O8 0.065(4) 0.164(6) 0.052(4) -0.021(4) 0.019(3) 0.007(4)
O9 0.048(3) 0.125(5) 0.060(3) 0.007(3) 0.020(3) -0.001(3)
O10 0.044(3) 0.103(4) 0.037(3) 0.003(2) 0.007(2) 0.005(2)
O11 0.051(3) 0.149(6) 0.052(3) -0.006(3) 0.007(2) 0.000(3)
N5 0.063(4) 0.102(5) 0.042(3) 0.001(3) 0.008(3) -0.002(3)
N6 0.059(4) 0.111(6) 0.060(4) 0.006(4) 0.015(3) -0.001(3)
C68 0.060(5) 0.133(7) 0.038(4) 0.010(4) 0.005(4) 0.019(5)
C69 0.063(4) 0.106(6) 0.039(4) 0.010(4) 0.019(3) 0.008(4)
C70 0.051(4) 0.107(6) 0.034(4) 0.001(3) 0.009(3) 0.001(3)
C71 0.045(4) 0.101(6) 0.060(5) 0.006(4) -0.003(3) 0.004(3)
C72 0.057(4) 0.114(6) 0.051(5) 0.009(4) 0.021(4) 0.016(4)
C73 0.051(4) 0.114(6) 0.046(4) 0.004(4) 0.026(3) 0.014(4)
C74 0.054(4) 0.094(5) 0.045(4) 0.001(3) 0.005(3) 0.003(4)
C75 0.027(3) 0.117(6) 0.033(4) -0.001(3) 0.005(2) 0.004(3)
C76 0.049(4) 0.107(6) 0.039(4) -0.001(4) 0.014(3) 0.008(4)
C77 0.067(5) 0.103(6) 0.043(4) 0.008(4) 0.030(4) 0.012(4)
C78 0.045(4) 0.102(6) 0.049(4) -0.002(4) 0.009(3) 0.000(3)
C79 0.066(5) 0.104(6) 0.038(4) -0.004(4) -0.001(3) 0.004(4)
C80 0.072(5) 0.116(7) 0.047(4) 0.003(4) 0.023(4) 0.006(4)
C81 0.063(5) 0.111(7) 0.050(5) -0.001(4) 0.010(4) 0.004(4)
C82 0.060(4) 0.107(6) 0.041(4) 0.007(4) 0.009(3) 0.006(4)
C83 0.059(4) 0.104(6) 0.048(4) 0.003(4) 0.012(3) 0.000(4)
C84 0.065(4) 0.092(4) 0.054(4) -0.005(3) 0.021(3) -0.005(3)
C85 0.052(4) 0.107(6) 0.034(4) 0.005(4) 0.011(3) 0.002(4)
C86 0.048(4) 0.116(7) 0.042(4) -0.003(4) 0.015(3) -0.005(4)
C87 0.037(3) 0.106(6) 0.051(4) 0.001(4) 0.010(3) 0.001(3)
C88 0.058(4) 0.086(5) 0.056(5) 0.007(4) 0.008(4) -0.001(4)
C89 0.045(4) 0.123(7) 0.039(4) 0.009(4) 0.010(3) 0.014(4)
C90 0.050(4) 0.106(6) 0.041(4) -0.002(4) 0.018(3) -0.001(4)
C91 0.045(4) 0.136(8) 0.027(3) 0.000(4) 0.019(3) 0.003(4)
C92 0.061(4) 0.126(7) 0.024(3) 0.003(4) 0.028(3) -0.004(4)
C93 0.056(4) 0.118(6) 0.041(4) 0.001(4) 0.019(3) 0.016(4)
C94 0.056(5) 0.124(8) 0.042(4) 0.005(4) 0.016(4) 0.001(4)
C95 0.043(4) 0.159(10) 0.044(4) -0.002(5) 0.015(3) -0.009(4)
C96 0.047(4) 0.115(6) 0.045(4) -0.004(4) 0.013(3) -0.011(4)
C97 0.075(6) 0.118(8) 0.067(6) 0.003(5) 0.009(4) 0.002(5)
C98 0.060(5) 0.134(9) 0.084(7) -0.005(6) -0.001(5) -0.009(5)
C99 0.077(6) 0.109(7) 0.065(6) 0.010(5) -0.003(4) 0.007(5)
C100 0.088(6) 0.089(6) 0.087(7) 0.002(5) 0.023(5) -0.010(5)
O12 0.078(4) 0.143(6) 0.062(4) -0.007(3) 0.037(4) -0.003(4)
C02T 0.070(6) 0.131(8) 0.067(6) 0.004(5) 0.026(5) -0.008(5)
O13 0.157(9) 0.142(8) 0.121(8) 0.009(6) -0.015(7) 0.025(7)
C104 0.34(4) 0.21(2) 0.082(11) 0.012(11) 0.004(16) 0.07(2)
O15 0.087(5) 0.124(5) 0.060(4) 0.001(3) 0.010(3) 0.014(4)
C03E 0.074(6) 0.147(10) 0.084(7) 0.023(7) 0.027(5) 0.003(6)

loop_
_atom_type_symbol
_atom_type_description
_atom_type_scat_dispersion_real
_atom_type_scat_dispersion_imag
_atom_type_scat_source
C C 0.0181 0.0091 'International Tables Vol C Tables 4.2.6.8 and 6.1.1.4'
H H 0.0000 0.0000 'International Tables Vol C Tables 4.2.6.8 and 6.1.1.4'
N N 0.0311 0.0180 'International Tables Vol C Tables 4.2.6.8 and 6.1.1.4'
O O 0.0492 0.0322 'International Tables Vol C Tables 4.2.6.8 and 6.1.1.4'
Se Se -0.7943 1.1372 'International Tables Vol C Tables 4.2.6.8 and 6.1.1.4'

loop_
_geom_angle_atom_site_label_1
_geom_angle_atom_site_label_2
_geom_angle_atom_site_label_3
_geom_angle
_geom_angle_site_symmetry_1
_geom_angle_site_symmetry_3
_geom_angle_publ_flag
C26 Se1 C13 86.6(4) . . ?
C15 O3 C6 123.0(8) . . ?
C29 O4 C31 117.6(7) . . ?
C13 N1 C24 120.2(7) . . ?
C13 N1 C25 116.0(8) . . ?
C25 N1 C24 123.6(7) . . ?
C17 N2 C32 121.9(11) . . ?
C17 N2 C33 118.0(10) . . ?
C32 N2 C33 119.8(12) . . ?
O1 C1 O2 128.9(12) . . ?
O1 C1 C2 116.8(12) . . ?
O2 C1 C2 114.3(12) . . ?
C3 C2 C1 123.5(8) . . ?
C3 C2 C23 119.3(9) . . ?
C23 C2 C1 116.9(9) . . ?
C2 C3 C4 119.9(8) . . ?
C20 C3 C2 116.8(9) . . ?
C20 C3 C4 123.2(10) . . ?
C5 C4 C3 121.0(11) . . ?
C14 C4 C3 119.6(10) . . ?
C14 C4 C5 118.9(10) . . ?
C4 C5 C6 119.6(11) . . ?
C4 C5 C10 122.8(9) . . ?
C6 C5 C10 117.6(9) . . ?
O3 C6 C5 120.2(9) . . ?
O3 C6 C7 115.0(9) . . ?
C5 C6 C7 124.9(11) . . ?
C6 C7 C8 116.0(9) . . ?
C11 C7 C6 119.8(11) . . ?
C11 C7 C8 124.2(9) . . ?
C7 C8 H8A 108.1 . . ?
C7 C8 H8B 108.1 . . ?
H8A C8 H8B 107.3 . . ?
C9 C8 C7 116.6(10) . . ?
C9 C8 H8A 108.1 . . ?
C9 C8 H8B 108.1 . . ?
C8 C9 H9A 109.8 . . ?
C8 C9 H9B 109.8 . . ?
C8 C9 C10 109.4(11) . . ?
H9A C9 H9B 108.2 . . ?
C10 C9 H9A 109.8 . . ?
C10 C9 H9B 109.8 . . ?
C5 C10 C9 112.8(9) . . ?
C5 C10 H10A 109.0 . . ?
C5 C10 H10B 109.0 . . ?
C9 C10 H10A 109.0 . . ?
C9 C10 H10B 109.0 . . ?
H10A C10 H10B 107.8 . . ?
C7 C11 H11 116.9 . . ?
C7 C11 C12 126.2(11) . . ?
C12 C11 H11 116.9 . . ?
C11 C12 H12 118.6 . . ?
C13 C12 C11 122.9(10) . . ?
C13 C12 H12 118.6 . . ?
N1 C13 Se1 111.6(7) . . ?
N1 C13 C12 124.2(10) . . ?
C12 C13 Se1 124.0(7) . . ?
C4 C14 C15 119.8(10) . . ?
C19 C14 C4 126.8(10) . . ?
C19 C14 C15 113.4(11) . . ?
O3 C15 C14 117.9(10) . . ?
O3 C15 C16 119.3(9) . . ?
C16 C15 C14 122.6(10) . . ?
C15 C16 H16 118.9 . . ?
C15 C16 C17 122.3(11) . . ?
C17 C16 H16 118.9 . . ?
N2 C17 C16 120.3(10) . . ?
N2 C17 C18 123.1(10) . . ?
C16 C17 C18 116.4(12) . . ?
C17 C18 H18 119.6 . . ?
C19 C18 C17 120.9(11) . . ?
C19 C18 H18 119.6 . . ?
C14 C19 H19 117.8 . . ?
C18 C19 C14 124.4(11) . . ?
C18 C19 H19 117.8 . . ?
C3 C20 H20 117.2 . . ?
C21 C20 C3 125.6(11) . . ?
C21 C20 H20 117.2 . . ?
C20 C21 H21 121.2 . . ?
C20 C21 C22 117.7(11) . . ?
C22 C21 H21 121.2 . . ?
C21 C22 H22 120.3 . . ?
C23 C22 C21 119.4(11) . . ?
C23 C22 H22 120.3 . . ?
C2 C23 H23 119.4 . . ?
C22 C23 C2 121.2(11) . . ?
C22 C23 H23 119.4 . . ?
N1 C24 H24A 109.5 . . ?
N1 C24 H24B 109.5 . . ?
N1 C24 H24C 109.5 . . ?
H24A C24 H24B 109.5 . . ?
H24A C24 H24C 109.5 . . ?
H24B C24 H24C 109.5 . . ?
C26 C25 N1 114.2(7) . . ?
C26 C25 C30 122.2(8) . . ?
C30 C25 N1 123.6(9) . . ?
C25 C26 Se1 111.5(6) . . ?
C25 C26 C27 120.4(8) . . ?
C27 C26 Se1 128.0(8) . . ?
C26 C27 H27 121.8 . . ?
C28 C27 C26 116.4(10) . . ?
C28 C27 H27 121.8 . . ?
C27 C28 H28 119.1 . . ?
C29 C28 C27 121.8(9) . . ?
C29 C28 H28 119.1 . . ?
C28 C29 O4 115.2(8) . . ?
C30 C29 O4 121.3(10) . . ?
C30 C29 C28 123.4(9) . . ?
C25 C30 H30 122.1 . . ?
C29 C30 C25 115.8(10) . . ?
C29 C30 H30 122.1 . . ?
O4 C31 H31A 109.5 . . ?
O4 C31 H31B 109.5 . . ?
O4 C31 H31C 109.5 . . ?
H31A C31 H31B 109.5 . . ?
H31A C31 H31C 109.5 . . ?
H31B C31 H31C 109.5 . . ?
N2 C32 H32A 109.5 . . ?
N2 C32 H32B 109.5 . . ?
N2 C32 H32C 109.5 . . ?
H32A C32 H32B 109.5 . . ?
H32A C32 H32C 109.5 . . ?
H32B C32 H32C 109.5 . . ?
N2 C33 H33A 109.5 . . ?
N2 C33 H33B 109.5 . . ?
N2 C33 H33C 109.5 . . ?
H33A C33 H33B 109.5 . . ?
H33A C33 H33C 109.5 . . ?
H33B C33 H33C 109.5 . . ?
C56 Se2 C57 86.1(4) . . ?
C49 O7 C43 121.6(8) . . ?
C60 O18 C64 119.6(8) . . ?
C56 N3 C62 116.5(7) . . ?
C56 N3 C65 120.2(9) . . ?
C62 N3 C65 123.2(8) . . ?
C45 N4 C66 120.2(8) . . ?
C45 N4 C67 119.2(9) . . ?
C67 N4 C66 119.6(9) . . ?
O5 C34 O6 137.3(17) . . ?
O5 C34 C35 104.7(16) . . ?
O6 C34 C35 118.0(16) . . ?
C36 C35 C34 125.3(12) . . ?
C36 C35 C40 116.1(11) . . ?
C40 C35 C34 117.7(11) . . ?
C35 C36 H36 118.5 . . ?
C37 C36 C35 123.0(13) . . ?
C37 C36 H36 118.5 . . ?
C36 C37 H37 121.3 . . ?
C38 C37 C36 117.3(12) . . ?
C38 C37 H37 121.3 . . ?
C37 C38 H38 118.3 . . ?
C37 C38 C39 123.3(14) . . ?
C39 C38 H38 118.3 . . ?
C38 C39 H39 119.2 . . ?
C40 C39 C38 121.5(13) . . ?
C40 C39 H39 119.2 . . ?
C35 C40 C41 122.5(11) . . ?
C39 C40 C35 118.3(11) . . ?
C39 C40 C41 118.9(11) . . ?
C42 C41 C40 120.5(11) . . ?
C48 C41 C40 117.5(11) . . ?
C48 C41 C42 122.0(10) . . ?
C41 C42 C43 118.8(10) . . ?
C41 C42 C47 127.4(10) . . ?
C43 C42 C47 113.6(11) . . ?
O7 C43 C42 119.4(9) . . ?
C44 C43 O7 115.4(8) . . ?
C44 C43 C42 125.2(9) . . ?
C43 C44 H44 120.2 . . ?
C43 C44 C45 119.7(9) . . ?
C45 C44 H44 120.2 . . ?
N4 C45 C44 120.9(9) . . ?
N4 C45 C46 124.7(9) . . ?
C46 C45 C44 114.3(10) . . ?
C45 C46 H46 117.5 . . ?
C47 C46 C45 125.1(9) . . ?
C47 C46 H46 117.5 . . ?
C42 C47 H47 119.0 . . ?
C46 C47 C42 121.9(10) . . ?
C46 C47 H47 119.0 . . ?
C41 C48 C49 118.4(10) . . ?
C41 C48 C53 124.0(10) . . ?
C49 C48 C53 117.4(10) . . ?
O7 C49 C48 119.3(9) . . ?
C50 C49 O7 116.4(9) . . ?
C50 C49 C48 124.3(10) . . ?
C49 C50 C51 118.7(9) . . ?
C49 C50 C54 122.4(9) . . ?
C54 C50 C51 118.9(8) . . ?
C50 C51 H51A 108.9 . . ?
C50 C51 H51B 108.9 . . ?
H51A C51 H51B 107.7 . . ?
C52 C51 C50 113.5(9) . . ?
C52 C51 H51A 108.9 . . ?
C52 C51 H51B 108.9 . . ?
C51 C52 H52A 109.1 . . ?
C51 C52 H52B 109.1 . . ?
C51 C52 C53 112.3(9) . . ?
H52A C52 H52B 107.9 . . ?
C53 C52 H52A 109.1 . . ?
C53 C52 H52B 109.1 . . ?
C48 C53 C52 111.7(10) . . ?
C48 C53 H53A 109.3 . . ?
C48 C53 H53B 109.3 . . ?
C52 C53 H53A 109.3 . . ?
C52 C53 H53B 109.3 . . ?
H53A C53 H53B 107.9 . . ?
C50 C54 H54 115.7 . . ?
C55 C54 C50 128.6(9) . . ?
C55 C54 H54 115.7 . . ?
C54 C55 H55 119.3 . . ?
C54 C55 C56 121.5(8) . . ?
C56 C55 H55 119.3 . . ?
N3 C56 Se2 111.6(7) . . ?
N3 C56 C55 124.2(9) . . ?
C55 C56 Se2 124.2(6) . . ?
C58 C57 Se2 129.0(6) . . ?
C62 C57 Se2 111.6(7) . . ?
C62 C57 C58 119.3(8) . . ?
C57 C58 H58 119.8 . . ?
C59 C58 C57 120.4(8) . . ?
C59 C58 H58 119.8 . . ?
C58 C59 H59 121.3 . . ?
C60 C59 C58 117.4(10) . . ?
C60 C59 H59 121.3 . . ?
C59 C60 O18 120.2(9) . . ?
C59 C60 C61 124.7(9) . . ?
C61 C60 O18 115.0(8) . . ?
C60 C61 H61 121.6 . . ?
C60 C61 C62 116.7(9) . . ?
C62 C61 H61 121.6 . . ?
N3 C62 C57 114.3(8) . . ?
N3 C62 C61 124.4(8) . . ?
C57 C62 C61 121.3(9) . . ?
O18 C64 H64A 109.5 . . ?
O18 C64 H64B 109.5 . . ?
O18 C64 H64C 109.5 . . ?
H64A C64 H64B 109.5 . . ?
H64A C64 H64C 109.5 . . ?
H64B C64 H64C 109.5 . . ?
N3 C65 H65A 109.5 . . ?
N3 C65 H65B 109.5 . . ?
N3 C65 H65C 109.5 . . ?
H65A C65 H65B 109.5 . . ?
H65A C65 H65C 109.5 . . ?
H65B C65 H65C 109.5 . . ?
N4 C66 H66A 109.5 . . ?
N4 C66 H66B 109.5 . . ?
N4 C66 H66C 109.5 . . ?
H66A C66 H66B 109.5 . . ?
H66A C66 H66C 109.5 . . ?
H66B C66 H66C 109.5 . . ?
N4 C67 H67A 109.5 . . ?
N4 C67 H67B 109.5 . . ?
N4 C67 H67C 109.5 . . ?
H67A C67 H67B 109.5 . . ?
H67A C67 H67C 109.5 . . ?
H67B C67 H67C 109.5 . . ?
C92 Se3 C84 86.1(4) . . ?
C77 O10 C90 120.4(7) . . ?
C95 O11 C98 116.7(8) . . ?
C84 N5 C91 116.9(8) . . ?
C84 N5 C97 122.6(8) . . ?
C91 N5 C97 120.5(8) . . ?
C88 N6 C99 119.2(8) . . ?
C88 N6 C100 119.6(8) . . ?
C100 N6 C99 118.8(8) . . ?
O8 C68 C69 115.5(9) . . ?
O9 C68 O8 125.0(9) . . ?
O9 C68 C69 119.4(9) . . ?
C70 C69 C68 118.5(6) . . ?
C74 C69 C68 122.8(7) . . ?
C74 C69 C70 118.7(7) . . ?
C69 C70 H70 119.6 . . ?
C69 C70 C71 120.9(7) . . ?
C71 C70 H70 119.6 . . ?
C70 C71 H71 120.5 . . ?
C72 C71 C70 119.0(7) . . ?
C72 C71 H71 120.5 . . ?
C71 C72 H72 119.2 . . ?
C71 C72 C73 121.7(7) . . ?
C73 C72 H72 119.2 . . ?
C72 C73 H73 120.4 . . ?
C74 C73 C72 119.2(7) . . ?
C74 C73 H73 120.4 . . ?
C69 C74 C75 121.8(7) . . ?
C73 C74 C69 120.6(7) . . ?
C73 C74 C75 117.3(7) . . ?
C76 C75 C74 120.2(8) . . ?
C76 C75 C85 123.3(7) . . ?
C85 C75 C74 116.4(7) . . ?
C75 C76 C77 117.4(8) . . ?
C75 C76 C81 123.2(7) . . ?
C77 C76 C81 119.3(8) . . ?
O10 C77 C76 121.1(8) . . ?
O10 C77 C78 115.0(8) . . ?
C78 C77 C76 123.8(8) . . ?
C77 C78 C79 120.8(7) . . ?
C77 C78 C82 119.0(8) . . ?
C82 C78 C79 120.2(7) . . ?
C78 C79 H79A 109.8 . . ?
C78 C79 H79B 109.8 . . ?
C78 C79 C80 109.4(7) . . ?
H79A C79 H79B 108.2 . . ?
C80 C79 H79A 109.8 . . ?
C80 C79 H79B 109.8 . . ?
C79 C80 H80A 108.6 . . ?
C79 C80 H80B 108.6 . . ?
C79 C80 C81 114.7(8) . . ?
H80A C80 H80B 107.6 . . ?
C81 C80 H80A 108.6 . . ?
C81 C80 H80B 108.6 . . ?
C76 C81 C80 109.4(7) . . ?
C76 C81 H81A 109.8 . . ?
C76 C81 H81B 109.8 . . ?
C80 C81 H81A 109.8 . . ?
C80 C81 H81B 109.8 . . ?
H81A C81 H81B 108.2 . . ?
C78 C82 H82 116.8 . . ?
C83 C82 C78 126.4(9) . . ?
C83 C82 H82 116.8 . . ?
C82 C83 H83 120.1 . . ?
C84 C83 C82 119.8(9) . . ?
C84 C83 H83 120.1 . . ?
N5 C84 Se3 110.8(7) . . ?
N5 C84 C83 125.3(9) . . ?
C83 C84 Se3 123.8(7) . . ?
C75 C85 C90 116.6(8) . . ?
C86 C85 C75 130.0(8) . . ?
C86 C85 C90 113.4(8) . . ?
C85 C86 H86 117.4 . . ?
C87 C86 C85 125.2(8) . . ?
C87 C86 H86 117.4 . . ?
C86 C87 H87 119.7 . . ?
C86 C87 C88 120.7(8) . . ?
C88 C87 H87 119.7 . . ?
N6 C88 C87 121.5(8) . . ?
N6 C88 C89 120.9(8) . . ?
C89 C88 C87 117.6(8) . . ?
C88 C89 H89 120.7 . . ?
C88 C89 C90 118.5(8) . . ?
C90 C89 H89 120.7 . . ?
O10 C90 C85 121.0(8) . . ?
O10 C90 C89 114.4(7) . . ?
C89 C90 C85 124.5(8) . . ?
N5 C91 C96 124.3(9) . . ?
C92 C91 N5 116.1(8) . . ?
C92 C91 C96 119.6(8) . . ?
C91 C92 Se3 110.0(6) . . ?
C91 C92 C93 122.3(8) . . ?
C93 C92 Se3 127.6(8) . . ?
C92 C93 H93 120.4 . . ?
C94 C93 C92 119.2(10) . . ?
C94 C93 H93 120.4 . . ?
C93 C94 H94 120.8 . . ?
C93 C94 C95 118.5(9) . . ?
C95 C94 H94 120.8 . . ?
O11 C95 C94 114.4(9) . . ?
O11 C95 C96 121.9(10) . . ?
C96 C95 C94 123.6(8) . . ?
C91 C96 H96 121.6 . . ?
C95 C96 C91 116.8(9) . . ?
C95 C96 H96 121.6 . . ?
N5 C97 H97A 109.5 . . ?
N5 C97 H97B 109.5 . . ?
N5 C97 H97C 109.5 . . ?
H97A C97 H97B 109.5 . . ?
H97A C97 H97C 109.5 . . ?
H97B C97 H97C 109.5 . . ?
O11 C98 H98A 109.5 . . ?
O11 C98 H98B 109.5 . . ?
O11 C98 H98C 109.5 . . ?
H98A C98 H98B 109.5 . . ?
H98A C98 H98C 109.5 . . ?
H98B C98 H98C 109.5 . . ?
N6 C99 H99A 109.5 . . ?
N6 C99 H99B 109.5 . . ?
N6 C99 H99C 109.5 . . ?
H99A C99 H99B 109.5 . . ?
H99A C99 H99C 109.5 . . ?
H99B C99 H99C 109.5 . . ?
N6 C100 H10C 109.5 . . ?
N6 C100 H10D 109.5 . . ?
N6 C100 H10E 109.5 . . ?
H10C C100 H10D 109.5 . . ?
H10C C100 H10E 109.5 . . ?
H10D C100 H10E 109.5 . . ?
C02T O12 H12A 109.5 . . ?
O12 C02T H02A 109.5 . . ?
O12 C02T H02B 109.5 . . ?
O12 C02T H02C 109.5 . . ?
H02A C02T H02B 109.5 . . ?
H02A C02T H02C 109.5 . . ?
H02B C02T H02C 109.5 . . ?
C104 O13 H13 109.5 . . ?
O13 C104 H10F 109.5 . . ?
O13 C104 H10G 109.5 . . ?
O13 C104 H10H 109.5 . . ?
H10F C104 H10G 109.5 . . ?
H10F C104 H10H 109.5 . . ?
H10G C104 H10H 109.5 . . ?
C03E O15 H15 109.5 . . ?
O15 C03E H03A 109.5 . . ?
O15 C03E H03B 109.5 . . ?
O15 C03E H03C 109.5 . . ?
H03A C03E H03B 109.5 . . ?
H03A C03E H03C 109.5 . . ?
H03B C03E H03C 109.5 . . ?

loop_
_geom_bond_atom_site_label_1
_geom_bond_atom_site_label_2
_geom_bond_distance
_geom_bond_site_symmetry_2
_geom_bond_publ_flag
Se1 C13 1.894(10) . ?
Se1 C26 1.867(8) . ?
O1 C1 1.198(16) . ?
O2 C1 1.231(16) . ?
O3 C6 1.356(13) . ?
O3 C15 1.346(12) . ?
O4 C29 1.398(11) . ?
O4 C31 1.417(13) . ?
N1 C13 1.336(11) . ?
N1 C24 1.448(13) . ?
N1 C25 1.424(11) . ?
N2 C17 1.380(16) . ?
N2 C32 1.412(17) . ?
N2 C33 1.463(17) . ?
C1 C2 1.560(16) . ?
C2 C3 1.413(14) . ?
C2 C23 1.417(13) . ?
C3 C4 1.462(14) . ?
C3 C20 1.381(13) . ?
C4 C5 1.402(15) . ?
C4 C14 1.397(16) . ?
C5 C6 1.406(13) . ?
C5 C10 1.501(17) . ?
C6 C7 1.416(14) . ?
C7 C8 1.520(16) . ?
C7 C11 1.371(14) . ?
C8 H8A 0.9900 . ?
C8 H8B 0.9900 . ?
C8 C9 1.482(15) . ?
C9 H9A 0.9900 . ?
C9 H9B 0.9900 . ?
C9 C10 1.541(17) . ?
C10 H10A 0.9900 . ?
C10 H10B 0.9900 . ?
C11 H11 0.9500 . ?
C11 C12 1.416(14) . ?
C12 H12 0.9500 . ?
C12 C13 1.381(13) . ?
C14 C15 1.456(14) . ?
C14 C19 1.386(15) . ?
C15 C16 1.351(15) . ?
C16 H16 0.9500 . ?
C16 C17 1.392(15) . ?
C17 C18 1.416(15) . ?
C18 H18 0.9500 . ?
C18 C19 1.368(17) . ?
C19 H19 0.9500 . ?
C20 H20 0.9500 . ?
C20 C21 1.337(16) . ?
C21 H21 0.9500 . ?
C21 C22 1.440(17) . ?
C22 H22 0.9500 . ?
C22 C23 1.360(15) . ?
C23 H23 0.9500 . ?
C24 H24A 0.9800 . ?
C24 H24B 0.9800 . ?
C24 H24C 0.9800 . ?
C25 C26 1.385(14) . ?
C25 C30 1.419(12) . ?
C26 C27 1.422(13) . ?
C27 H27 0.9500 . ?
C27 C28 1.385(14) . ?
C28 H28 0.9500 . ?
C28 C29 1.383(14) . ?
C29 C30 1.356(14) . ?
C30 H30 0.9500 . ?
C31 H31A 0.9800 . ?
C31 H31B 0.9800 . ?
C31 H31C 0.9800 . ?
C32 H32A 0.9800 . ?
C32 H32B 0.9800 . ?
C32 H32C 0.9800 . ?
C33 H33A 0.9800 . ?
C33 H33B 0.9800 . ?
C33 H33C 0.9800 . ?
Se2 C56 1.860(11) . ?
Se2 C57 1.878(9) . ?
O5 C34 1.193(15) . ?
O6 C34 1.234(15) . ?
O7 C43 1.391(11) . ?
O7 C49 1.371(12) . ?
O18 C60 1.396(11) . ?
O18 C64 1.422(14) . ?
N3 C56 1.369(11) . ?
N3 C62 1.372(12) . ?
N3 C65 1.442(11) . ?
N4 C45 1.375(14) . ?
N4 C66 1.465(13) . ?
N4 C67 1.451(11) . ?
C34 C35 1.500(2) . ?
C35 C36 1.426(18) . ?
C35 C40 1.458(18) . ?
C36 H36 0.9500 . ?
C36 C37 1.375(18) . ?
C37 H37 0.9500 . ?
C37 C38 1.344(18) . ?
C38 H38 0.9500 . ?
C38 C39 1.369(17) . ?
C39 H39 0.9500 . ?
C39 C40 1.356(18) . ?
C40 C41 1.517(16) . ?
C41 C42 1.404(17) . ?
C41 C48 1.373(15) . ?
C42 C43 1.408(15) . ?
C42 C47 1.431(15) . ?
C43 C44 1.356(14) . ?
C44 H44 0.9500 . ?
C44 C45 1.440(12) . ?
C45 C46 1.413(15) . ?
C46 H46 0.9500 . ?
C46 C47 1.311(16) . ?
C47 H47 0.9500 . ?
C48 C49 1.446(15) . ?
C48 C53 1.486(17) . ?
C49 C50 1.351(13) . ?
C50 C51 1.516(14) . ?
C50 C54 1.403(14) . ?
C51 H51A 0.9900 . ?
C51 H51B 0.9900 . ?
C51 C52 1.495(16) . ?
C52 H52A 0.9900 . ?
C52 H52B 0.9900 . ?
C52 C53 1.505(15) . ?
C53 H53A 0.9900 . ?
C53 H53B 0.9900 . ?
C54 H54 0.9500 . ?
C54 C55 1.353(13) . ?
C55 H55 0.9500 . ?
C55 C56 1.413(14) . ?
C57 C58 1.404(13) . ?
C57 C62 1.385(12) . ?
C58 H58 0.9500 . ?
C58 C59 1.399(13) . ?
C59 H59 0.9500 . ?
C59 C60 1.372(14) . ?
C60 C61 1.374(14) . ?
C61 H61 0.9500 . ?
C61 C62 1.403(13) . ?
C64 H64A 0.9800 . ?
C64 H64B 0.9800 . ?
C64 H64C 0.9800 . ?
C65 H65A 0.9800 . ?
C65 H65B 0.9800 . ?
C65 H65C 0.9800 . ?
C66 H66A 0.9800 . ?
C66 H66B 0.9800 . ?
C66 H66C 0.9800 . ?
C67 H67A 0.9800 . ?
C67 H67B 0.9800 . ?
C67 H67C 0.9800 . ?
Se3 C84 1.898(9) . ?
Se3 C92 1.890(9) . ?
O8 C68 1.291(12) . ?
O9 C68 1.209(12) . ?
O10 C77 1.359(10) . ?
O10 C90 1.386(10) . ?
O11 C95 1.380(10) . ?
O11 C98 1.453(14) . ?
N5 C84 1.337(11) . ?
N5 C91 1.378(11) . ?
N5 C97 1.451(14) . ?
N6 C88 1.369(12) . ?
N6 C99 1.457(11) . ?
N6 C100 1.448(13) . ?
C68 C69 1.516(12) . ?
C69 C70 1.399(11) . ?
C69 C74 1.389(11) . ?
C70 H70 0.9500 . ?
C70 C71 1.401(11) . ?
C71 H71 0.9500 . ?
C71 C72 1.354(12) . ?
C72 H72 0.9500 . ?
C72 C73 1.397(12) . ?
C73 H73 0.9500 . ?
C73 C74 1.386(11) . ?
C74 C75 1.532(10) . ?
C75 C76 1.378(12) . ?
C75 C85 1.397(12) . ?
C76 C77 1.420(11) . ?
C76 C81 1.488(13) . ?
C77 C78 1.372(13) . ?
C78 C79 1.513(13) . ?
C78 C82 1.424(11) . ?
C79 H79A 0.9900 . ?
C79 H79B 0.9900 . ?
C79 C80 1.518(11) . ?
C80 H80A 0.9900 . ?
C80 H80B 0.9900 . ?
C80 C81 1.539(13) . ?
C81 H81A 0.9900 . ?
C81 H81B 0.9900 . ?
C82 H82 0.9500 . ?
C82 C83 1.414(13) . ?
C83 H83 0.9500 . ?
C83 C84 1.391(13) . ?
C85 C86 1.377(13) . ?
C85 C90 1.415(11) . ?
C86 H86 0.9500 . ?
C86 C87 1.347(13) . ?
C87 H87 0.9500 . ?
C87 C88 1.429(11) . ?
C88 C89 1.388(13) . ?
C89 H89 0.9500 . ?
C89 C90 1.405(13) . ?
C91 C92 1.373(13) . ?
C91 C96 1.406(11) . ?
C92 C93 1.385(13) . ?
C93 H93 0.9500 . ?
C93 C94 1.373(13) . ?
C94 H94 0.9500 . ?
C94 C95 1.387(14) . ?
C95 C96 1.384(14) . ?
C96 H96 0.9500 . ?
C97 H97A 0.9800 . ?
C97 H97B 0.9800 . ?
C97 H97C 0.9800 . ?
C98 H98A 0.9800 . ?
C98 H98B 0.9800 . ?
C98 H98C 0.9800 . ?
C99 H99A 0.9800 . ?
C99 H99B 0.9800 . ?
C99 H99C 0.9800 . ?
C100 H10C 0.9800 . ?
C100 H10D 0.9800 . ?
C100 H10E 0.9800 . ?
O12 H12A 0.8400 . ?
O12 C02T 1.412(13) . ?
C02T H02A 0.9800 . ?
C02T H02B 0.9800 . ?
C02T H02C 0.9800 . ?
O13 H13 0.8400 . ?
O13 C104 1.465(14) . ?
C104 H10F 0.9800 . ?
C104 H10G 0.9800 . ?
C104 H10H 0.9800 . ?
O15 H15 0.8400 . ?
O15 C03E 1.419(14) . ?
C03E H03A 0.9800 . ?
C03E H03B 0.9800 . ?
C03E H03C 0.9800 . ?

loop_
_geom_torsion_atom_site_label_1
_geom_torsion_atom_site_label_2
_geom_torsion_atom_site_label_3
_geom_torsion_atom_site_label_4
_geom_torsion
_geom_torsion_site_symmetry_1
_geom_torsion_site_symmetry_2
_geom_torsion_site_symmetry_3
_geom_torsion_site_symmetry_4
_geom_torsion_publ_flag
Se1 C26 C27 C28 178.7(6) . . . . ?
O1 C1 C2 C3 99.3(15) . . . . ?
O1 C1 C2 C23 -87.4(14) . . . . ?
O2 C1 C2 C3 -82.4(13) . . . . ?
O2 C1 C2 C23 90.9(14) . . . . ?
O3 C6 C7 C8 -178.4(6) . . . . ?
O3 C6 C7 C11 -0.7(11) . . . . ?
O3 C15 C16 C17 174.2(7) . . . . ?
O4 C29 C30 C25 -177.2(7) . . . . ?
N1 C25 C26 Se1 0.0(9) . . . . ?
N1 C25 C26 C27 178.8(7) . . . . ?
N1 C25 C30 C29 -179.9(7) . . . . ?
N2 C17 C18 C19 -176.9(8) . . . . ?
C1 C2 C3 C4 -6.6(17) . . . . ?
C1 C2 C3 C20 171.1(11) . . . . ?
C1 C2 C23 C22 -172.3(12) . . . . ?
C2 C3 C4 C5 -75.0(13) . . . . ?
C2 C3 C4 C14 113.2(12) . . . . ?
C2 C3 C20 C21 0.8(19) . . . . ?
C3 C2 C23 C22 1.3(18) . . . . ?
C3 C4 C5 C6 -178.2(8) . . . . ?
C3 C4 C5 C10 1.1(13) . . . . ?
C3 C4 C14 C15 174.0(7) . . . . ?
C3 C4 C14 C19 -4.6(13) . . . . ?
C3 C20 C21 C22 1.2(19) . . . . ?
C4 C3 C20 C21 178.5(12) . . . . ?
C4 C5 C6 O3 3.7(12) . . . . ?
C4 C5 C6 C7 -177.0(8) . . . . ?
C4 C5 C10 C9 148.9(10) . . . . ?
C4 C14 C15 O3 5.1(11) . . . . ?
C4 C14 C15 C16 -179.2(8) . . . . ?
C4 C14 C19 C18 179.5(8) . . . . ?
C5 C4 C14 C15 2.0(12) . . . . ?
C5 C4 C14 C19 -176.6(8) . . . . ?
C5 C6 C7 C8 2.2(11) . . . . ?
C5 C6 C7 C11 -180.0(7) . . . . ?
C6 O3 C15 C14 -8.1(11) . . . . ?
C6 O3 C15 C16 176.0(7) . . . . ?
C6 C5 C10 C9 -31.8(12) . . . . ?
C6 C7 C8 C9 22.1(12) . . . . ?
C6 C7 C11 C12 -179.6(7) . . . . ?
C7 C8 C9 C10 -48.7(14) . . . . ?
C7 C11 C12 C13 176.7(8) . . . . ?
C8 C7 C11 C12 -2.0(13) . . . . ?
C8 C9 C10 C5 53.0(14) . . . . ?
C10 C5 C6 O3 -175.7(7) . . . . ?
C10 C5 C6 C7 3.6(12) . . . . ?
C11 C7 C8 C9 -155.6(9) . . . . ?
C11 C12 C13 Se1 0.2(12) . . . . ?
C11 C12 C13 N1 -175.1(8) . . . . ?
C13 Se1 C26 C25 1.2(6) . . . . ?
C13 Se1 C26 C27 -177.4(8) . . . . ?
C13 N1 C25 C26 -1.9(10) . . . . ?
C13 N1 C25 C30 177.0(8) . . . . ?
C14 C4 C5 C6 -6.3(12) . . . . ?
C14 C4 C5 C10 173.0(8) . . . . ?
C14 C15 C16 C17 -1.4(12) . . . . ?
C15 O3 C6 C5 3.8(11) . . . . ?
C15 O3 C6 C7 -175.5(7) . . . . ?
C15 C14 C19 C18 0.8(11) . . . . ?
C15 C16 C17 N2 177.5(8) . . . . ?
C15 C16 C17 C18 2.7(12) . . . . ?
C16 C17 C18 C19 -2.2(12) . . . . ?
C17 C18 C19 C14 0.5(12) . . . . ?
C19 C14 C15 O3 -176.1(7) . . . . ?
C19 C14 C15 C16 -0.4(11) . . . . ?
C20 C3 C4 C5 107.5(13) . . . . ?
C20 C3 C4 C14 -64.4(14) . . . . ?
C20 C21 C22 C23 -1.9(17) . . . . ?
C21 C22 C23 C2 0.7(18) . . . . ?
C23 C2 C3 C4 -179.8(11) . . . . ?
C23 C2 C3 C20 -2.0(17) . . . . ?
C24 N1 C13 Se1 178.0(6) . . . . ?
C24 N1 C13 C12 -6.2(13) . . . . ?
C24 N1 C25 C26 -176.9(7) . . . . ?
C24 N1 C25 C30 2.0(12) . . . . ?
C25 N1 C13 Se1 2.9(9) . . . . ?
C25 N1 C13 C12 178.7(8) . . . . ?
C25 C26 C27 C28 0.2(12) . . . . ?
C26 Se1 C13 N1 -2.3(6) . . . . ?
C26 Se1 C13 C12 -178.1(8) . . . . ?
C26 C25 C30 C29 -1.1(12) . . . . ?
C26 C27 C28 C29 1.2(12) . . . . ?
C27 C28 C29 O4 177.1(7) . . . . ?
C27 C28 C29 C30 -2.7(13) . . . . ?
C28 C29 C30 C25 2.5(12) . . . . ?
C30 C25 C26 Se1 -179.0(6) . . . . ?
C30 C25 C26 C27 -0.2(12) . . . . ?
C31 O4 C29 C28 -179.0(7) . . . . ?
C31 O4 C29 C30 0.8(11) . . . . ?
C32 N2 C17 C16 -0.5(14) . . . . ?
C32 N2 C17 C18 173.9(11) . . . . ?
C33 N2 C17 C16 -174.0(8) . . . . ?
C33 N2 C17 C18 0.4(13) . . . . ?
Se2 C57 C58 C59 -177.5(7) . . . . ?
Se2 C57 C62 N3 -0.8(8) . . . . ?
Se2 C57 C62 C61 177.1(5) . . . . ?
O5 C34 C35 C36 89(2) . . . . ?
O5 C34 C35 C40 -101.8(17) . . . . ?
O6 C34 C35 C36 -90(2) . . . . ?
O6 C34 C35 C40 79.2(19) . . . . ?
O7 C43 C44 C45 177.5(7) . . . . ?
O7 C49 C50 C51 -176.2(7) . . . . ?
O7 C49 C50 C54 3.7(13) . . . . ?
O18 C60 C61 C62 -179.4(6) . . . . ?
N4 C45 C46 C47 179.6(10) . . . . ?
C34 C35 C36 C37 164.6(16) . . . . ?
C34 C35 C40 C39 -168.2(15) . . . . ?
C34 C35 C40 C41 18(2) . . . . ?
C35 C36 C37 C38 1(2) . . . . ?
C35 C40 C41 C42 78.0(17) . . . . ?
C35 C40 C41 C48 -104.3(15) . . . . ?
C36 C35 C40 C39 2(2) . . . . ?
C36 C35 C40 C41 -171.9(13) . . . . ?
C36 C37 C38 C39 5(2) . . . . ?
C37 C38 C39 C40 -8(2) . . . . ?
C38 C39 C40 C35 4(2) . . . . ?
C38 C39 C40 C41 178.0(13) . . . . ?
C39 C40 C41 C42 -95.8(16) . . . . ?
C39 C40 C41 C48 81.9(16) . . . . ?
C40 C35 C36 C37 -5(2) . . . . ?
C40 C41 C42 C43 173.8(9) . . . . ?
C40 C41 C42 C47 -1.1(16) . . . . ?
C40 C41 C48 C49 -176.1(9) . . . . ?
C40 C41 C48 C53 -1.2(16) . . . . ?
C41 C42 C43 O7 6.8(13) . . . . ?
C41 C42 C43 C44 -172.3(9) . . . . ?
C41 C42 C47 C46 171.5(10) . . . . ?
C41 C48 C49 O7 -2.5(14) . . . . ?
C41 C48 C49 C50 178.5(9) . . . . ?
C41 C48 C53 C52 153.9(11) . . . . ?
C42 C41 C48 C49 1.6(15) . . . . ?
C42 C41 C48 C53 176.5(10) . . . . ?
C42 C43 C44 C45 -3.4(13) . . . . ?
C43 O7 C49 C48 5.8(12) . . . . ?
C43 O7 C49 C50 -175.1(7) . . . . ?
C43 C42 C47 C46 -3.6(14) . . . . ?
C43 C44 C45 N4 179.9(8) . . . . ?
C43 C44 C45 C46 3.3(11) . . . . ?
C44 C45 C46 C47 -4.0(14) . . . . ?
C45 C46 C47 C42 4.4(16) . . . . ?
C47 C42 C43 O7 -177.6(8) . . . . ?
C47 C42 C43 C44 3.3(13) . . . . ?
C48 C41 C42 C43 -3.8(15) . . . . ?
C48 C41 C42 C47 -178.6(10) . . . . ?
C48 C49 C50 C51 2.8(14) . . . . ?
C48 C49 C50 C54 -177.2(8) . . . . ?
C49 O7 C43 C42 -8.0(12) . . . . ?
C49 O7 C43 C44 171.1(7) . . . . ?
C49 C48 C53 C52 -31.2(15) . . . . ?
C49 C50 C51 C52 19.9(13) . . . . ?
C49 C50 C54 C55 177.0(9) . . . . ?
C50 C51 C52 C53 -47.8(14) . . . . ?
C50 C54 C55 C56 -178.1(8) . . . . ?
C51 C50 C54 C55 -3.0(13) . . . . ?
C51 C52 C53 C48 53.3(15) . . . . ?
C53 C48 C49 O7 -177.7(9) . . . . ?
C53 C48 C49 C50 3.3(15) . . . . ?
C54 C50 C51 C52 -160.1(8) . . . . ?
C54 C55 C56 Se2 -3.5(12) . . . . ?
C54 C55 C56 N3 174.2(8) . . . . ?
C56 Se2 C57 C58 176.9(7) . . . . ?
C56 Se2 C57 C62 0.4(6) . . . . ?
C56 N3 C62 C57 0.9(8) . . . . ?
C56 N3 C62 C61 -177.0(7) . . . . ?
C57 Se2 C56 N3 0.0(6) . . . . ?
C57 Se2 C56 C55 178.0(7) . . . . ?
C57 C58 C59 C60 0.2(13) . . . . ?
C58 C57 C62 N3 -177.7(6) . . . . ?
C58 C57 C62 C61 0.2(11) . . . . ?
C58 C59 C60 O18 178.2(7) . . . . ?
C58 C59 C60 C61 2.1(13) . . . . ?
C59 C60 C61 C62 -3.1(12) . . . . ?
C60 C61 C62 N3 179.5(6) . . . . ?
C60 C61 C62 C57 1.8(11) . . . . ?
C62 N3 C56 Se2 -0.5(7) . . . . ?
C62 N3 C56 C55 -178.5(7) . . . . ?
C62 C57 C58 C59 -1.3(12) . . . . ?
C64 O18 C60 C59 8.3(12) . . . . ?
C64 O18 C60 C61 -175.3(7) . . . . ?
C65 N3 C56 Se2 178.0(6) . . . . ?
C65 N3 C56 C55 -0.1(11) . . . . ?
C65 N3 C62 C57 -177.5(8) . . . . ?
C65 N3 C62 C61 4.6(11) . . . . ?
C66 N4 C45 C44 -5.6(12) . . . . ?
C66 N4 C45 C46 170.6(8) . . . . ?
C67 N4 C45 C44 -174.0(8) . . . . ?
C67 N4 C45 C46 2.2(13) . . . . ?
Se3 C92 C93 C94 177.9(6) . . . . ?
O8 C68 C69 C70 -42.2(13) . . . . ?
O8 C68 C69 C74 139.4(9) . . . . ?
O9 C68 C69 C70 136.8(9) . . . . ?
O9 C68 C69 C74 -41.6(14) . . . . ?
O10 C77 C78 C79 -179.5(7) . . . . ?
O10 C77 C78 C82 1.4(11) . . . . ?
O11 C95 C96 C91 -179.0(7) . . . . ?
N5 C91 C92 Se3 1.0(7) . . . . ?
N5 C91 C92 C93 179.5(6) . . . . ?
N5 C91 C96 C95 -179.1(7) . . . . ?
N6 C88 C89 C90 179.7(7) . . . . ?
C68 C69 C70 C71 -176.7(9) . . . . ?
C68 C69 C74 C73 178.2(9) . . . . ?
C68 C69 C74 C75 -8.5(14) . . . . ?
C69 C70 C71 C72 -2.1(14) . . . . ?
C69 C74 C75 C76 98.8(10) . . . . ?
C69 C74 C75 C85 -78.5(10) . . . . ?
C70 C69 C74 C73 -0.2(14) . . . . ?
C70 C69 C74 C75 173.1(8) . . . . ?
C70 C71 C72 C73 1.0(14) . . . . ?
C71 C72 C73 C74 0.5(14) . . . . ?
C72 C73 C74 C69 -0.9(14) . . . . ?
C72 C73 C74 C75 -174.5(8) . . . . ?
C73 C74 C75 C76 -87.7(10) . . . . ?
C73 C74 C75 C85 95.0(9) . . . . ?
C74 C69 C70 C71 1.8(14) . . . . ?
C74 C75 C76 C77 179.9(6) . . . . ?
C74 C75 C76 C81 2.9(11) . . . . ?
C74 C75 C85 C86 1.0(12) . . . . ?
C74 C75 C85 C90 -178.4(7) . . . . ?
C75 C76 C77 O10 -0.2(10) . . . . ?
C75 C76 C77 C78 176.2(7) . . . . ?
C75 C76 C81 C80 -153.3(7) . . . . ?
C75 C85 C86 C87 -177.0(8) . . . . ?
C75 C85 C90 O10 -2.9(11) . . . . ?
C75 C85 C90 C89 175.3(7) . . . . ?
C76 C75 C85 C86 -176.3(8) . . . . ?
C76 C75 C85 C90 4.4(11) . . . . ?
C76 C77 C78 C79 3.9(12) . . . . ?
C76 C77 C78 C82 -175.2(7) . . . . ?
C77 O10 C90 C85 0.0(10) . . . . ?
C77 O10 C90 C89 -178.4(6) . . . . ?
C77 C76 C81 C80 29.7(10) . . . . ?
C77 C78 C79 C80 -25.2(11) . . . . ?
C77 C78 C82 C83 177.2(8) . . . . ?
C78 C79 C80 C81 50.2(10) . . . . ?
C78 C82 C83 C84 -177.4(8) . . . . ?
C79 C78 C82 C83 -2.0(13) . . . . ?
C79 C80 C81 C76 -52.8(10) . . . . ?
C81 C76 C77 O10 177.0(7) . . . . ?
C81 C76 C77 C78 -6.6(11) . . . . ?
C82 C78 C79 C80 153.9(8) . . . . ?
C82 C83 C84 Se3 3.2(11) . . . . ?
C82 C83 C84 N5 178.5(8) . . . . ?
C84 Se3 C92 C91 -1.5(5) . . . . ?
C84 Se3 C92 C93 -179.9(7) . . . . ?
C84 N5 C91 C92 0.4(10) . . . . ?
C84 N5 C91 C96 179.1(7) . . . . ?
C85 C75 C76 C77 -2.9(11) . . . . ?
C85 C75 C76 C81 -180.0(7) . . . . ?
C85 C86 C87 C88 1.2(12) . . . . ?
C86 C85 C90 O10 177.7(6) . . . . ?
C86 C85 C90 C89 -4.1(11) . . . . ?
C86 C87 C88 N6 178.6(7) . . . . ?
C86 C87 C88 C89 -3.2(12) . . . . ?
C87 C88 C89 C90 1.5(12) . . . . ?
C88 C89 C90 O10 -179.4(7) . . . . ?
C88 C89 C90 C85 2.3(12) . . . . ?
C90 O10 C77 C76 1.6(10) . . . . ?
C90 O10 C77 C78 -175.2(6) . . . . ?
C90 C85 C86 C87 2.3(11) . . . . ?
C91 N5 C84 Se3 -1.6(9) . . . . ?
C91 N5 C84 C83 -177.4(7) . . . . ?
C91 C92 C93 C94 -0.4(11) . . . . ?
C92 Se3 C84 N5 1.7(6) . . . . ?
C92 Se3 C84 C83 177.5(7) . . . . ?
C92 C91 C96 C95 -0.5(10) . . . . ?
C92 C93 C94 C95 -0.3(11) . . . . ?
C93 C94 C95 O11 179.5(7) . . . . ?
C93 C94 C95 C96 0.5(12) . . . . ?
C94 C95 C96 C91 -0.1(12) . . . . ?
C96 C91 C92 Se3 -177.7(5) . . . . ?
C96 C91 C92 C93 0.8(10) . . . . ?
C97 N5 C84 Se3 178.0(7) . . . . ?
C97 N5 C84 C83 2.2(13) . . . . ?
C97 N5 C91 C92 -179.2(7) . . . . ?
C97 N5 C91 C96 -0.5(11) . . . . ?
C98 O11 C95 C94 174.6(8) . . . . ?
C98 O11 C95 C96 -6.4(12) . . . . ?
C99 N6 C88 C87 -174.8(8) . . . . ?
C99 N6 C88 C89 7.0(13) . . . . ?
C100 N6 C88 C87 -12.7(13) . . . . ?
C100 N6 C88 C89 169.1(8) . . . . ?

loop_
_smtbx_masks_void_nr
_smtbx_masks_void_average_x
_smtbx_masks_void_average_y
_smtbx_masks_void_average_z
_smtbx_masks_void_volume
_smtbx_masks_void_count_electrons
_smtbx_masks_void_content
1 -0.504 0.000 -0.361 1334.2 372.7 ?
2 -0.802 0.500 -0.155 1334.2 372.7 ?
